data_1574539
loop_
_publ_author_name
'Shi, Yingshuang'
'Tang, Ke'
'Zhang, Jincheng'
'Hu, Ping'
'Wang, Bi-Qin'
'Zhao, Ke-Qing'
'Zhou, Yuqiao'
'Xiang, Haifeng'
'Song, Jintong'

_publ_section_title
;
 Building metal-induced inherent chirality: chiral
 stability/phosphorescence enhancement via a ring expansion strategy of
 Pt(ii) complexes
;
_journal_issue 21
_journal_name_full 'Chemical Science'
_journal_page_first 9135
_journal_page_last 9142
_journal_paper_doi 10.1039/D5SC01121C
_journal_volume 16
_journal_year 2025
_chemical_formula_moiety 'C36 H24 F2 N3 P Pt S, 0.5(C H2 Cl2), 0.5[CH2Cl2]'
_chemical_formula_sum 'C37 H26 Cl2 F2 N3 P Pt S'
_chemical_formula_weight 879.63
_space_group_crystal_system triclinic
_space_group_IT_number 2
_space_group_name_Hall '-P 1'
_space_group_name_H-M_alt 'P -1'
_atom_sites_solution_hydrogens geom
_atom_sites_solution_primary dual
_audit_creation_date 2023-11-21
_audit_creation_method
;
Olex2 1.5
(compiled 2023.08.24 svn.re1ec1418 for OlexSys, GUI svn.r6817)
;
_audit_update_record
;
2024-08-21 deposited with the CCDC.	2025-04-28 downloaded from the CCDC.
;
_cell_angle_alpha 101.507(7)
_cell_angle_beta 97.929(7)
_cell_angle_gamma 95.935(7)
_cell_formula_units_Z 4
_cell_length_a 12.223(2)
_cell_length_b 14.921(3)
_cell_length_c 18.193(4)
_cell_measurement_reflns_used 9809
_cell_measurement_temperature 100.0(2)
_cell_measurement_theta_max 30.46
_cell_measurement_theta_min 2.34
_cell_volume 3190.8(11)
_computing_cell_refinement 'SAINT V8.40B (?, 2016)'
_computing_data_collection 'Apex3 (Bruker 2018)'
_computing_data_reduction 'SAINT V8.40B (?, 2016)'
_computing_molecular_graphics 'Olex2 1.5 (Dolomanov et al., 2009)'
_computing_publication_material 'Olex2 1.5 (Dolomanov et al., 2009)'
_computing_structure_refinement 'SHELXL 2019/2 (Sheldrick, 2015)'
_computing_structure_solution 'ShelXT 2014'
_diffrn_ambient_temperature 100.0(2)
_diffrn_detector 'Bruker PHOTON II area detector'
_diffrn_detector_area_resol_mean 7.9
_diffrn_detector_type 'CMOS area detector'
_diffrn_measured_fraction_theta_full 0.999
_diffrn_measured_fraction_theta_max 0.986
_diffrn_measurement_device 'three-circle diffractometer'
_diffrn_measurement_device_type 'Bruker D8 VENTURE'
_diffrn_measurement_method '\w and \f scans'
_diffrn_radiation_monochromator 'mirror optics'
_diffrn_radiation_probe x-ray
_diffrn_radiation_type MoK\a
_diffrn_radiation_wavelength 0.71073
_diffrn_reflns_av_R_equivalents 0.0843
_diffrn_reflns_av_unetI/netI 0.0566
_diffrn_reflns_Laue_measured_fraction_full 0.999
_diffrn_reflns_Laue_measured_fraction_max 0.986
_diffrn_reflns_limit_h_max 14
_diffrn_reflns_limit_h_min -17
_diffrn_reflns_limit_k_max 21
_diffrn_reflns_limit_k_min -21
_diffrn_reflns_limit_l_max 25
_diffrn_reflns_limit_l_min -25
_diffrn_reflns_number 114504
_diffrn_reflns_point_group_measured_fraction_full 0.999
_diffrn_reflns_point_group_measured_fraction_max 0.986
_diffrn_reflns_theta_full 25.242
_diffrn_reflns_theta_max 30.651
_diffrn_reflns_theta_min 1.893
_diffrn_source 'microfocus sealed X-ray tube'
_diffrn_source_current 1.0
_diffrn_source_power 0.05
_diffrn_source_type 'Incoatec I\ms'
_diffrn_source_voltage 50.0
_diffrn_standards_number 0
_exptl_absorpt_coefficient_mu 4.726
_exptl_absorpt_correction_T_max 0.7461
_exptl_absorpt_correction_T_min 0.5651
_exptl_absorpt_correction_type multi-scan
_exptl_absorpt_process_details
;
SADABS-2016/2 (Bruker,2016/2) was used for absorption correction.
wR2(int) was 0.1171 before and 0.0931 after correction.
The Ratio of minimum to maximum transmission is 0.7574.
The \l/2 correction factor is Not present.
;
_exptl_crystal_colour yellow
_exptl_crystal_colour_primary yellow
_exptl_crystal_density_diffrn 1.831
_exptl_crystal_description block
_exptl_crystal_F_000 1720
_exptl_crystal_size_max 22
_exptl_crystal_size_mid 0.35
_exptl_crystal_size_min 0.26
_refine_diff_density_max 2.200
_refine_diff_density_min -2.407
_refine_diff_density_rms 0.204
_refine_ls_extinction_coef 0.00117(9)
_refine_ls_extinction_expression Fc^*^=kFc[1+0.001xFc^2^\l^3^/sin(2\q)]^-1/4^
_refine_ls_extinction_method 'SHELXL-2019/2 (Sheldrick 2019)'
_refine_ls_goodness_of_fit_ref 1.034
_refine_ls_hydrogen_treatment constr
_refine_ls_matrix_type full
_refine_ls_number_parameters 821
_refine_ls_number_reflns 19463
_refine_ls_number_restraints 0
_refine_ls_restrained_S_all 1.034
_refine_ls_R_factor_all 0.0539
_refine_ls_R_factor_gt 0.0381
_refine_ls_shift/su_max 0.001
_refine_ls_shift/su_mean 0.000
_refine_ls_structure_factor_coef Fsqd
_refine_ls_weighting_details 'w=1/[\s^2^(Fo^2^)+(0.0324P)^2^+11.3671P] where P=(Fo^2^+2Fc^2^)/3'
_refine_ls_weighting_scheme calc
_refine_ls_wR_factor_gt 0.0883
_refine_ls_wR_factor_ref 0.0956
_reflns_Friedel_coverage 0.000
_reflns_number_gt 15710
_reflns_number_total 19463
_reflns_threshold_expression 'I > 2\s(I)'
_cod_data_source_file d5sc01121c2.cif
_cod_data_source_block mo_cxy2023_0m
_cod_depositor_comments 'Adding full bibliography for 1574533--1574539.cif.'
_cod_database_code 1574539
_shelx_shelxl_version_number 2019/2
_shelx_space_group_comment
;
The symmetry employed for this shelxl refinement is uniquely defined
by the following loop, which should always be used as a source of
symmetry information in preference to the above space-group names.
They are only intended as comments.
;
_shelx_estimated_absorpt_t_max 0.601
_shelx_estimated_absorpt_t_min 0.289
_olex2_refinement_description
;
1. Fixed Uiso
 At 1.2 times of:
  All C(H) groups, All C(H,H) groups
2.a Secondary CH2 refined with riding coordinates:
 C73(H73A,H73B)
2.b Aromatic/amide H refined with riding coordinates:
 C6(H6), C7(H7), C8(H8), C9(H9), C10(H10), C11(H11), C12(H12), C13(H13),
 C15(H15), C16(H16), C17(H17), C18(H18), C19(H19), C21(H21), C22(H22), C23(H23),
  C24(H24), C25(H25), C29(H29), C31(H31), C33(H33), C34(H34), C35(H35),
 C36(H36), C42(H42), C43(H43), C44(H44), C45(H45), C46(H46), C47(H47), C48(H48),
  C49(H49), C51(H51), C52(H52), C53(H53), C54(H54), C55(H55), C57(H57),
 C58(H58), C59(H59), C60(H60), C61(H61), C65(H65), C67(H67), C69(H69), C70(H70),
  C71(H71), C72(H72)
;
_smtbx_masks_special_details
;
A solvent mask was calculated and 71 electrons were 
found in a volume of 174\%A^3^ in 2 voids per unit cell. 
This is consistent with the presence of 
1[CH2Cl2] per Asymmetric Unit 
which account for 84 electrons 
per unit cell.
;
_smtbx_masks_void_probe_radius 1.2
_smtbx_masks_void_truncation_radius 1.2
_olex2_submission_special_instructions 'No special instructions were received'

loop_
_space_group_symop_operation_xyz
'x, y, z'
'-x, -y, -z'

loop_
_atom_site_label
_atom_site_type_symbol
_atom_site_fract_x
_atom_site_fract_y
_atom_site_fract_z
_atom_site_U_iso_or_equiv
_atom_site_adp_type
_atom_site_occupancy
_atom_site_site_symmetry_order
_atom_site_calc_flag
_atom_site_refinement_flags_posn
_atom_site_refinement_flags_adp
_atom_site_refinement_flags_occupancy
_atom_site_disorder_assembly
_atom_site_disorder_group
Pt1 Pt 0.49758(2) 0.19455(2) 0.43122(2) 0.01337(5) Uani 1 1 d . . . . .
S1 S 0.53972(8) 0.24330(8) 0.55983(6) 0.0210(2) Uani 1 1 d . . . . .
P1 P 0.70754(8) 0.27681(7) 0.58246(6) 0.01355(19) Uani 1 1 d . . . . .
F1 F 0.1250(2) 0.2902(2) 0.53793(16) 0.0272(6) Uani 1 1 d . . . . .
F2 F 0.0895(2) 0.1496(2) 0.28058(15) 0.0289(6) Uani 1 1 d . . . . .
N1 N 0.6595(3) 0.1640(2) 0.42282(18) 0.0143(6) Uani 1 1 d . . . . .
N2 N 0.8269(3) 0.1737(2) 0.37978(19) 0.0160(7) Uani 1 1 d . . . . .
N3 N 0.4438(3) 0.1547(2) 0.31717(19) 0.0165(7) Uani 1 1 d . . . . .
C1 C 0.7636(3) 0.3505(3) 0.5250(2) 0.0153(7) Uani 1 1 d . . . . .
C2 C 0.7774(3) 0.3169(3) 0.4489(2) 0.0138(7) Uani 1 1 d . . . . .
C3 C 0.7513(3) 0.2178(3) 0.4133(2) 0.0144(7) Uani 1 1 d . . . . .
C4 C 0.6811(3) 0.0753(3) 0.3967(2) 0.0164(8) Uani 1 1 d . . . . .
C5 C 0.7835(3) 0.0819(3) 0.3691(2) 0.0164(8) Uani 1 1 d . . . . .
C6 C 0.8279(4) 0.0025(3) 0.3397(2) 0.0206(8) Uani 1 1 d . . . . .
H6 H 0.895273 0.006079 0.319269 0.025 Uiso 1 1 calc R U . . .
C7 C 0.7699(4) -0.0822(3) 0.3414(3) 0.0250(9) Uani 1 1 d . . . . .
H7 H 0.798720 -0.137232 0.321871 0.030 Uiso 1 1 calc R U . . .
C8 C 0.6707(4) -0.0884(3) 0.3709(3) 0.0226(9) Uani 1 1 d . . . . .
H8 H 0.634703 -0.147225 0.372793 0.027 Uiso 1 1 calc R U . . .
C9 C 0.6235(4) -0.0099(3) 0.3975(2) 0.0199(8) Uani 1 1 d . . . . .
H9 H 0.554384 -0.014263 0.415718 0.024 Uiso 1 1 calc R U . . .
C10 C 0.8266(3) 0.3779(3) 0.4102(2) 0.0159(7) Uani 1 1 d . . . . .
H10 H 0.837833 0.355801 0.359433 0.019 Uiso 1 1 calc R U . . .
C11 C 0.8592(3) 0.4698(3) 0.4442(2) 0.0198(8) Uani 1 1 d . . . . .
H11 H 0.890874 0.510425 0.416296 0.024 Uiso 1 1 calc R U . . .
C12 C 0.8461(4) 0.5034(3) 0.5190(3) 0.0220(9) Uani 1 1 d . . . . .
H12 H 0.868731 0.566709 0.542310 0.026 Uiso 1 1 calc R U . . .
C13 C 0.7997(3) 0.4439(3) 0.5595(2) 0.0154(7) Uani 1 1 d . . . . .
H13 H 0.792330 0.466378 0.610954 0.018 Uiso 1 1 calc R U . . .
C14 C 0.7376(3) 0.3390(3) 0.6807(2) 0.0159(7) Uani 1 1 d . . . . .
C15 C 0.6579(3) 0.3852(3) 0.7149(2) 0.0198(8) Uani 1 1 d . . . . .
H15 H 0.586528 0.384678 0.686380 0.024 Uiso 1 1 calc R U . . .
C16 C 0.6826(4) 0.4320(3) 0.7904(2) 0.0207(8) Uani 1 1 d . . . . .
H16 H 0.627825 0.462791 0.813644 0.025 Uiso 1 1 calc R U . . .
C17 C 0.7871(4) 0.4340(3) 0.8319(2) 0.0232(9) Uani 1 1 d . . . . .
H17 H 0.803881 0.466038 0.883620 0.028 Uiso 1 1 calc R U . . .
C18 C 0.8674(4) 0.3892(3) 0.7980(2) 0.0234(9) Uani 1 1 d . . . . .
H18 H 0.939593 0.391495 0.826062 0.028 Uiso 1 1 calc R U . . .
C19 C 0.8417(3) 0.3411(3) 0.7232(2) 0.0200(8) Uani 1 1 d . . . . .
H19 H 0.895997 0.309028 0.700501 0.024 Uiso 1 1 calc R U . . .
C20 C 0.7849(3) 0.1802(3) 0.5769(2) 0.0158(7) Uani 1 1 d . . . . .
C21 C 0.8961(3) 0.1902(3) 0.5672(2) 0.0174(8) Uani 1 1 d . . . . .
H21 H 0.930924 0.247943 0.561830 0.021 Uiso 1 1 calc R U . . .
C22 C 0.9565(4) 0.1159(3) 0.5652(3) 0.0258(10) Uani 1 1 d . . . . .
H22 H 1.032982 0.123207 0.560044 0.031 Uiso 1 1 calc R U . . .
C23 C 0.9043(5) 0.0316(3) 0.5709(3) 0.0318(11) Uani 1 1 d . . . . .
H23 H 0.944950 -0.019516 0.568677 0.038 Uiso 1 1 calc R U . . .
C24 C 0.7927(5) 0.0206(3) 0.5798(3) 0.0336(12) Uani 1 1 d . . . . .
H24 H 0.757681 -0.037834 0.583542 0.040 Uiso 1 1 calc R U . . .
C25 C 0.7327(4) 0.0947(3) 0.5832(3) 0.0262(10) Uani 1 1 d . . . . .
H25 H 0.656731 0.087532 0.589664 0.031 Uiso 1 1 calc R U . . .
C26 C 0.3307(3) 0.1489(3) 0.2942(2) 0.0167(8) Uani 1 1 d . . . . .
C27 C 0.2705(3) 0.1795(3) 0.3563(2) 0.0168(8) Uani 1 1 d . . . . .
C28 C 0.3374(3) 0.2117(3) 0.4294(2) 0.0139(7) Uani 1 1 d . . . . .
C29 C 0.2858(3) 0.2488(3) 0.4899(2) 0.0172(8) Uani 1 1 d . . . . .
H29 H 0.328348 0.271735 0.539092 0.021 Uiso 1 1 calc R U . . .
C30 C 0.1725(3) 0.2521(3) 0.4780(3) 0.0202(8) Uani 1 1 d . . . . .
C31 C 0.1038(3) 0.2192(3) 0.4090(3) 0.0211(9) Uani 1 1 d . . . . .
H31 H 0.025696 0.221046 0.403023 0.025 Uiso 1 1 calc R U . . .
C32 C 0.1559(3) 0.1834(3) 0.3494(2) 0.0189(8) Uani 1 1 d . . . . .
C33 C 0.2866(4) 0.1203(3) 0.2169(3) 0.0228(9) Uani 1 1 d . . . . .
H33 H 0.208309 0.113385 0.200900 0.027 Uiso 1 1 calc R U . . .
C34 C 0.3559(4) 0.1023(3) 0.1641(3) 0.0259(10) Uani 1 1 d . . . . .
H34 H 0.325884 0.083835 0.111536 0.031 Uiso 1 1 calc R U . . .
C35 C 0.4695(4) 0.1110(3) 0.1877(2) 0.0223(9) Uani 1 1 d . . . . .
H35 H 0.518834 0.099650 0.151850 0.027 Uiso 1 1 calc R U . . .
C36 C 0.5097(4) 0.1368(3) 0.2646(2) 0.0190(8) Uani 1 1 d . . . . .
H36 H 0.587753 0.141956 0.280968 0.023 Uiso 1 1 calc R U . . .
Pt2 Pt 0.47033(2) 0.34081(2) 0.15358(2) 0.01397(5) Uani 1 1 d . . . . .
S2 S 0.45487(8) 0.29049(8) 0.02518(6) 0.0201(2) Uani 1 1 d . . . . .
P2 P 0.61046(8) 0.26847(8) 0.00796(6) 0.0150(2) Uani 1 1 d . . . . .
F3 F 0.0329(2) 0.2593(2) 0.02937(15) 0.0326(7) Uani 1 1 d . . . . .
F4 F 0.1229(2) 0.3756(2) 0.29145(14) 0.0245(6) Uani 1 1 d . . . . .
N4 N 0.6442(3) 0.3770(2) 0.17054(19) 0.0160(7) Uani 1 1 d . . . . .
N5 N 0.8279(3) 0.3727(3) 0.21388(19) 0.0183(7) Uani 1 1 d . . . . .
N6 N 0.4643(3) 0.3790(2) 0.26631(19) 0.0156(7) Uani 1 1 d . . . . .
C37 C 0.6695(3) 0.1938(3) 0.0659(2) 0.0178(8) Uani 1 1 d . . . . .
C38 C 0.7191(3) 0.2276(3) 0.1425(2) 0.0193(8) Uani 1 1 d . . . . .
C39 C 0.7300(3) 0.3258(3) 0.1787(2) 0.0173(8) Uani 1 1 d . . . . .
C40 C 0.6942(3) 0.4666(3) 0.2022(2) 0.0181(8) Uani 1 1 d . . . . .
C41 C 0.8072(3) 0.4627(3) 0.2296(2) 0.0196(8) Uani 1 1 d . . . . .
C42 C 0.8789(4) 0.5439(3) 0.2658(3) 0.0250(9) Uani 1 1 d . . . . .
H42 H 0.955012 0.541918 0.284367 0.030 Uiso 1 1 calc R U . . .
C43 C 0.8362(4) 0.6258(4) 0.2737(3) 0.0294(10) Uani 1 1 d . . . . .
H43 H 0.883519 0.681294 0.298403 0.035 Uiso 1 1 calc R U . . .
C44 C 0.7239(4) 0.6299(4) 0.2460(3) 0.0300(10) Uani 1 1 d . . . . .
H44 H 0.697271 0.688133 0.251718 0.036 Uiso 1 1 calc R U . . .
C45 C 0.6514(4) 0.5507(3) 0.2107(3) 0.0253(9) Uani 1 1 d . . . . .
H45 H 0.575271 0.553412 0.192895 0.030 Uiso 1 1 calc R U . . .
C46 C 0.7663(4) 0.1667(3) 0.1833(3) 0.0240(9) Uani 1 1 d . . . . .
H46 H 0.803647 0.189274 0.234042 0.029 Uiso 1 1 calc R U . . .
C47 C 0.7586(4) 0.0738(4) 0.1499(3) 0.0304(11) Uani 1 1 d . . . . .
H47 H 0.789622 0.033060 0.178408 0.036 Uiso 1 1 calc R U . . .
C48 C 0.7065(5) 0.0397(4) 0.0756(3) 0.0329(11) Uani 1 1 d . . . . .
H48 H 0.700220 -0.024294 0.053523 0.040 Uiso 1 1 calc R U . . .
C49 C 0.6630(4) 0.1007(3) 0.0333(3) 0.0247(9) Uani 1 1 d . . . . .
H49 H 0.628761 0.077978 -0.018201 0.030 Uiso 1 1 calc R U . . .
C50 C 0.5986(3) 0.2081(3) -0.0899(2) 0.0172(8) Uani 1 1 d . . . . .
C51 C 0.4987(4) 0.1567(3) -0.1278(3) 0.0245(9) Uani 1 1 d . . . . .
H51 H 0.434958 0.155373 -0.103266 0.029 Uiso 1 1 calc R U . . .
C52 C 0.4923(4) 0.1071(3) -0.2019(3) 0.0273(10) Uani 1 1 d . . . . .
H52 H 0.423975 0.071527 -0.227843 0.033 Uiso 1 1 calc R U . . .
C53 C 0.5836(4) 0.1090(3) -0.2379(3) 0.0260(10) Uani 1 1 d . . . . .
H53 H 0.578316 0.075284 -0.288750 0.031 Uiso 1 1 calc R U . . .
C54 C 0.6835(4) 0.1601(3) -0.2001(2) 0.0258(10) Uani 1 1 d . . . . .
H54 H 0.746976 0.160678 -0.224904 0.031 Uiso 1 1 calc R U . . .
C55 C 0.6918(4) 0.2105(3) -0.1262(2) 0.0227(9) Uani 1 1 d . . . . .
H55 H 0.760297 0.246318 -0.100707 0.027 Uiso 1 1 calc R U . . .
C56 C 0.7063(3) 0.3731(3) 0.0207(2) 0.0161(8) Uani 1 1 d . . . . .
C57 C 0.6635(4) 0.4545(3) 0.0140(3) 0.0228(9) Uani 1 1 d . . . . .
H57 H 0.585352 0.454664 0.002367 0.027 Uiso 1 1 calc R U . . .
C58 C 0.7367(4) 0.5357(3) 0.0247(3) 0.0265(10) Uani 1 1 d . . . . .
H58 H 0.708203 0.591494 0.020089 0.032 Uiso 1 1 calc R U . . .
C59 C 0.8510(4) 0.5358(3) 0.0420(2) 0.0224(9) Uani 1 1 d . . . . .
H59 H 0.900297 0.591559 0.049811 0.027 Uiso 1 1 calc R U . . .
C60 C 0.8929(4) 0.4541(3) 0.0480(2) 0.0214(9) Uani 1 1 d . . . . .
H60 H 0.971078 0.453882 0.059396 0.026 Uiso 1 1 calc R U . . .
C61 C 0.8211(3) 0.3729(3) 0.0373(2) 0.0185(8) Uani 1 1 d . . . . .
H61 H 0.849993 0.317068 0.041256 0.022 Uiso 1 1 calc R U . . .
C62 C 0.3604(3) 0.3757(3) 0.2864(2) 0.0150(7) Uani 1 1 d . . . . .
C63 C 0.2703(3) 0.3477(3) 0.2203(2) 0.0146(7) Uani 1 1 d . . . . .
C64 C 0.3047(3) 0.3207(3) 0.1489(2) 0.0155(7) Uani 1 1 d . . . . .
C65 C 0.2218(3) 0.2895(3) 0.0850(2) 0.0189(8) Uani 1 1 d . . . . .
H65 H 0.241296 0.268881 0.036276 0.023 Uiso 1 1 calc R U . . .
C66 C 0.1118(3) 0.2892(3) 0.0934(2) 0.0201(8) Uani 1 1 d . . . . .
C67 C 0.0742(3) 0.3167(3) 0.1613(3) 0.0217(9) Uani 1 1 d . . . . .
H67 H -0.002746 0.315549 0.164839 0.026 Uiso 1 1 calc R U . . .
C68 C 0.1575(3) 0.3461(3) 0.2238(2) 0.0180(8) Uani 1 1 d . . . . .
C69 C 0.3486(4) 0.3945(3) 0.3625(2) 0.0175(8) Uani 1 1 d . . . . .
H69 H 0.276268 0.390787 0.376173 0.021 Uiso 1 1 calc R U . . .
C70 C 0.4414(3) 0.4184(3) 0.4183(2) 0.0181(8) Uani 1 1 d . . . . .
H70 H 0.433279 0.431665 0.470360 0.022 Uiso 1 1 calc R U . . .
C71 C 0.5466(3) 0.4229(3) 0.3978(2) 0.0193(8) Uani 1 1 d . . . . .
H71 H 0.611597 0.440424 0.435430 0.023 Uiso 1 1 calc R U . . .
C72 C 0.5548(3) 0.4013(3) 0.3215(2) 0.0177(8) Uani 1 1 d . . . . .
H72 H 0.626759 0.402177 0.307299 0.021 Uiso 1 1 calc R U . . .
Cl3 Cl 0.19797(19) 0.18328(17) 0.86950(12) 0.0753(6) Uani 1 1 d . . . . .
Cl4 Cl -0.01141(18) 0.14146(18) 0.76461(12) 0.0792(6) Uani 1 1 d . . . . .
C73 C 0.0638(9) 0.2105(8) 0.8440(5) 0.094(3) Uani 1 1 d . . . . .
H73A H 0.022257 0.207954 0.886712 0.113 Uiso 1 1 calc R U . . .
H73B H 0.070541 0.274790 0.836930 0.113 Uiso 1 1 calc R U . . .

loop_
_atom_site_aniso_label
_atom_site_aniso_U_11
_atom_site_aniso_U_22
_atom_site_aniso_U_33
_atom_site_aniso_U_23
_atom_site_aniso_U_13
_atom_site_aniso_U_12
Pt1 0.00841(7) 0.01799(8) 0.01325(8) 0.00341(6) 0.00104(5) 0.00054(5)
S1 0.0097(4) 0.0376(6) 0.0134(4) 0.0025(4) 0.0015(3) -0.0011(4)
P1 0.0095(4) 0.0188(5) 0.0122(4) 0.0036(4) 0.0017(3) 0.0006(4)
F1 0.0178(13) 0.0355(16) 0.0306(14) 0.0058(12) 0.0116(11) 0.0067(11)
F2 0.0134(12) 0.0411(17) 0.0269(14) 0.0016(12) -0.0053(10) 0.0012(11)
N1 0.0089(14) 0.0200(17) 0.0132(15) 0.0034(13) 0.0006(12) 0.0001(12)
N2 0.0118(15) 0.0201(17) 0.0163(16) 0.0038(13) 0.0024(12) 0.0037(13)
N3 0.0132(15) 0.0190(17) 0.0158(16) 0.0043(13) -0.0020(12) 0.0000(13)
C1 0.0110(17) 0.020(2) 0.0154(18) 0.0046(15) 0.0030(14) 0.0023(14)
C2 0.0083(16) 0.0185(19) 0.0142(17) 0.0041(14) -0.0007(13) 0.0026(14)
C3 0.0129(17) 0.020(2) 0.0104(17) 0.0047(14) 0.0004(13) 0.0024(14)
C4 0.0133(18) 0.019(2) 0.0150(18) 0.0028(15) -0.0010(14) 0.0015(15)
C5 0.0161(18) 0.022(2) 0.0120(17) 0.0051(15) 0.0016(14) 0.0040(15)
C6 0.0170(19) 0.023(2) 0.022(2) 0.0045(17) 0.0026(16) 0.0066(16)
C7 0.026(2) 0.021(2) 0.027(2) 0.0032(18) 0.0010(18) 0.0081(18)
C8 0.024(2) 0.018(2) 0.023(2) 0.0063(17) -0.0035(17) -0.0023(17)
C9 0.0160(19) 0.023(2) 0.019(2) 0.0055(17) 0.0010(15) -0.0019(16)
C10 0.0143(18) 0.0175(19) 0.0167(18) 0.0055(15) 0.0026(14) 0.0024(15)
C11 0.0172(19) 0.024(2) 0.021(2) 0.0103(17) 0.0066(16) 0.0019(16)
C12 0.025(2) 0.019(2) 0.022(2) 0.0056(17) 0.0045(17) 0.0029(17)
C13 0.0165(18) 0.0155(19) 0.0151(18) 0.0048(15) 0.0020(14) 0.0043(15)
C14 0.0165(18) 0.0175(19) 0.0147(18) 0.0051(15) 0.0039(14) 0.0019(15)
C15 0.0146(19) 0.023(2) 0.021(2) 0.0039(17) 0.0020(15) 0.0038(16)
C16 0.023(2) 0.021(2) 0.019(2) 0.0034(16) 0.0058(16) 0.0050(17)
C17 0.027(2) 0.025(2) 0.0154(19) 0.0011(17) 0.0010(17) 0.0006(18)
C18 0.020(2) 0.030(2) 0.017(2) 0.0021(17) -0.0020(16) 0.0021(18)
C19 0.0161(19) 0.024(2) 0.0171(19) -0.0021(16) 0.0026(15) 0.0022(16)
C20 0.0161(18) 0.0178(19) 0.0124(17) 0.0041(15) -0.0008(14) -0.0001(15)
C21 0.020(2) 0.0171(19) 0.0146(18) 0.0036(15) 0.0010(15) 0.0043(15)
C22 0.028(2) 0.029(2) 0.021(2) 0.0048(18) -0.0008(18) 0.0129(19)
C23 0.044(3) 0.025(2) 0.025(2) 0.0055(19) -0.005(2) 0.015(2)
C24 0.049(3) 0.015(2) 0.032(3) 0.0092(19) -0.011(2) -0.001(2)
C25 0.030(2) 0.024(2) 0.021(2) 0.0095(18) -0.0041(18) -0.0068(19)
C26 0.0143(18) 0.0169(19) 0.0174(19) 0.0055(15) -0.0025(14) -0.0011(15)
C27 0.0156(18) 0.0167(19) 0.0187(19) 0.0073(15) 0.0014(15) 0.0003(15)
C28 0.0090(16) 0.0139(18) 0.0188(19) 0.0057(15) 0.0001(14) 0.0002(13)
C29 0.0130(18) 0.020(2) 0.0184(19) 0.0060(16) 0.0017(14) -0.0010(15)
C30 0.0150(19) 0.022(2) 0.026(2) 0.0061(17) 0.0086(16) 0.0026(16)
C31 0.0096(17) 0.022(2) 0.033(2) 0.0101(18) 0.0019(16) 0.0018(15)
C32 0.0129(18) 0.019(2) 0.025(2) 0.0084(17) -0.0015(15) 0.0008(15)
C33 0.019(2) 0.026(2) 0.022(2) 0.0039(17) -0.0016(16) 0.0019(17)
C34 0.033(3) 0.024(2) 0.018(2) 0.0032(17) -0.0030(18) 0.0056(19)
C35 0.026(2) 0.022(2) 0.019(2) 0.0045(17) 0.0022(17) 0.0042(17)
C36 0.020(2) 0.021(2) 0.0150(19) 0.0029(16) 0.0026(15) 0.0021(16)
Pt2 0.00962(7) 0.01899(8) 0.01346(8) 0.00276(6) 0.00243(5) 0.00343(5)
S2 0.0119(4) 0.0328(6) 0.0144(5) 0.0021(4) 0.0018(3) 0.0044(4)
P2 0.0114(4) 0.0212(5) 0.0128(5) 0.0034(4) 0.0023(4) 0.0040(4)
F3 0.0131(12) 0.059(2) 0.0204(13) 0.0007(13) -0.0022(10) 0.0051(12)
F4 0.0174(12) 0.0389(16) 0.0165(12) 0.0010(11) 0.0058(10) 0.0062(11)
N4 0.0082(14) 0.0233(18) 0.0168(16) 0.0048(14) 0.0015(12) 0.0032(13)
N5 0.0132(16) 0.0276(19) 0.0154(16) 0.0079(14) 0.0026(13) 0.0014(14)
N6 0.0121(15) 0.0151(16) 0.0188(17) 0.0016(13) 0.0015(13) 0.0028(12)
C37 0.0168(19) 0.021(2) 0.0144(18) 0.0022(15) 0.0024(15) 0.0020(15)
C38 0.0144(18) 0.030(2) 0.0155(19) 0.0051(17) 0.0064(15) 0.0053(16)
C39 0.0115(17) 0.029(2) 0.0135(18) 0.0057(16) 0.0053(14) 0.0037(16)
C40 0.0148(18) 0.023(2) 0.0155(19) 0.0022(16) 0.0036(15) 0.0010(16)
C41 0.0148(19) 0.029(2) 0.0148(18) 0.0046(16) 0.0038(15) -0.0013(16)
C42 0.019(2) 0.034(3) 0.019(2) 0.0049(18) 0.0033(16) -0.0071(18)
C43 0.028(2) 0.030(3) 0.025(2) 0.0009(19) 0.0022(19) -0.010(2)
C44 0.032(3) 0.027(2) 0.031(3) 0.004(2) 0.007(2) 0.002(2)
C45 0.017(2) 0.030(2) 0.029(2) 0.0048(19) 0.0061(18) 0.0046(18)
C46 0.021(2) 0.035(3) 0.018(2) 0.0057(18) 0.0050(16) 0.0089(19)
C47 0.038(3) 0.033(3) 0.027(2) 0.014(2) 0.008(2) 0.020(2)
C48 0.048(3) 0.027(3) 0.028(2) 0.007(2) 0.009(2) 0.019(2)
C49 0.030(2) 0.028(2) 0.018(2) 0.0035(18) 0.0068(18) 0.0091(19)
C50 0.0197(19) 0.022(2) 0.0112(17) 0.0044(15) 0.0049(15) 0.0066(16)
C51 0.018(2) 0.035(3) 0.020(2) 0.0030(18) 0.0051(16) 0.0026(18)
C52 0.027(2) 0.033(3) 0.018(2) 0.0006(18) -0.0006(17) -0.0024(19)
C53 0.032(2) 0.028(2) 0.016(2) 0.0015(18) 0.0062(18) 0.0007(19)
C54 0.027(2) 0.033(3) 0.017(2) 0.0029(18) 0.0103(17) 0.0016(19)
C55 0.017(2) 0.029(2) 0.019(2) 0.0002(17) 0.0033(16) -0.0019(17)
C56 0.0148(18) 0.021(2) 0.0133(18) 0.0043(15) 0.0034(14) 0.0052(15)
C57 0.022(2) 0.024(2) 0.026(2) 0.0077(18) 0.0087(17) 0.0076(17)
C58 0.036(3) 0.023(2) 0.026(2) 0.0096(18) 0.012(2) 0.011(2)
C59 0.027(2) 0.024(2) 0.0131(19) 0.0011(16) 0.0026(16) -0.0055(18)
C60 0.018(2) 0.028(2) 0.017(2) 0.0043(17) 0.0029(16) -0.0003(17)
C61 0.0184(19) 0.025(2) 0.0140(18) 0.0065(16) 0.0022(15) 0.0058(16)
C62 0.0104(17) 0.020(2) 0.0167(18) 0.0063(15) 0.0037(14) 0.0051(14)
C63 0.0142(18) 0.0172(19) 0.0124(17) 0.0031(14) 0.0012(14) 0.0030(14)
C64 0.0121(17) 0.019(2) 0.0153(18) 0.0024(15) 0.0036(14) 0.0035(15)
C65 0.0152(19) 0.025(2) 0.0154(19) 0.0016(16) 0.0043(15) 0.0019(16)
C66 0.0116(18) 0.029(2) 0.018(2) 0.0047(17) -0.0028(15) 0.0006(16)
C67 0.0107(18) 0.031(2) 0.024(2) 0.0069(18) 0.0030(15) 0.0052(16)
C68 0.0151(18) 0.021(2) 0.020(2) 0.0048(16) 0.0077(15) 0.0053(15)
C69 0.020(2) 0.018(2) 0.0154(18) 0.0025(15) 0.0047(15) 0.0051(15)
C70 0.021(2) 0.018(2) 0.0165(19) 0.0039(15) 0.0047(15) 0.0045(16)
C71 0.0160(19) 0.023(2) 0.0174(19) 0.0034(16) 0.0014(15) 0.0018(16)
C72 0.0148(18) 0.021(2) 0.0177(19) 0.0027(16) 0.0034(15) 0.0037(15)
Cl3 0.0699(13) 0.0892(16) 0.0599(12) 0.0040(11) -0.0028(10) 0.0208(11)
Cl4 0.0587(12) 0.1086(18) 0.0624(12) -0.0038(12) 0.0000(9) 0.0315(12)
C73 0.116(8) 0.129(9) 0.047(5) 0.011(5) 0.014(5) 0.078(7)

loop_
_atom_type_symbol
_atom_type_description
_atom_type_scat_dispersion_real
_atom_type_scat_dispersion_imag
_atom_type_scat_source
C C 0.0033 0.0016 'International Tables Vol C Tables 4.2.6.8 and 6.1.1.4'
H H 0.0000 0.0000 'International Tables Vol C Tables 4.2.6.8 and 6.1.1.4'
Cl Cl 0.1484 0.1585 'International Tables Vol C Tables 4.2.6.8 and 6.1.1.4'
F F 0.0171 0.0103 'International Tables Vol C Tables 4.2.6.8 and 6.1.1.4'
N N 0.0061 0.0033 'International Tables Vol C Tables 4.2.6.8 and 6.1.1.4'
P P 0.1023 0.0942 'International Tables Vol C Tables 4.2.6.8 and 6.1.1.4'
Pt Pt -1.7033 8.3905 'International Tables Vol C Tables 4.2.6.8 and 6.1.1.4'
S S 0.1246 0.1234 'International Tables Vol C Tables 4.2.6.8 and 6.1.1.4'

loop_
_geom_angle_atom_site_label_1
_geom_angle_atom_site_label_2
_geom_angle_atom_site_label_3
_geom_angle
_geom_angle_site_symmetry_1
_geom_angle_site_symmetry_3
_geom_angle_publ_flag
N1 Pt1 S1 92.25(9) . . ?
N3 Pt1 S1 174.01(10) . . ?
N3 Pt1 N1 93.73(13) . . ?
C28 Pt1 S1 93.12(12) . . ?
C28 Pt1 N1 173.59(15) . . ?
C28 Pt1 N3 80.93(15) . . ?
P1 S1 Pt1 105.33(5) . . ?
C1 P1 S1 114.65(14) . . ?
C1 P1 C14 108.11(19) . . ?
C14 P1 S1 105.13(14) . . ?
C20 P1 S1 114.96(14) . . ?
C20 P1 C1 107.38(18) . . ?
C20 P1 C14 106.07(19) . . ?
C3 N1 Pt1 130.4(3) . . ?
C3 N1 C4 103.6(3) . . ?
C4 N1 Pt1 122.0(3) . . ?
C3 N2 C5 103.0(3) . . ?
C26 N3 Pt1 115.8(3) . . ?
C36 N3 Pt1 125.1(3) . . ?
C36 N3 C26 119.1(4) . . ?
C2 C1 P1 122.7(3) . . ?
C13 C1 P1 117.8(3) . . ?
C13 C1 C2 119.4(4) . . ?
C1 C2 C3 121.0(4) . . ?
C10 C2 C1 118.7(4) . . ?
C10 C2 C3 120.0(3) . . ?
N1 C3 C2 122.9(3) . . ?
N2 C3 N1 116.3(4) . . ?
N2 C3 C2 120.0(3) . . ?
N1 C4 C5 107.5(3) . . ?
N1 C4 C9 131.2(4) . . ?
C9 C4 C5 121.2(4) . . ?
N2 C5 C4 109.5(3) . . ?
N2 C5 C6 129.8(4) . . ?
C6 C5 C4 120.6(4) . . ?
C5 C6 H6 121.2 . . ?
C7 C6 C5 117.6(4) . . ?
C7 C6 H6 121.2 . . ?
C6 C7 H7 119.1 . . ?
C6 C7 C8 121.7(4) . . ?
C8 C7 H7 119.1 . . ?
C7 C8 H8 119.5 . . ?
C9 C8 C7 121.1(4) . . ?
C9 C8 H8 119.5 . . ?
C4 C9 H9 121.1 . . ?
C8 C9 C4 117.7(4) . . ?
C8 C9 H9 121.1 . . ?
C2 C10 H10 119.4 . . ?
C11 C10 C2 121.2(4) . . ?
C11 C10 H10 119.4 . . ?
C10 C11 H11 119.8 . . ?
C10 C11 C12 120.4(4) . . ?
C12 C11 H11 119.8 . . ?
C11 C12 H12 120.2 . . ?
C13 C12 C11 119.6(4) . . ?
C13 C12 H12 120.2 . . ?
C1 C13 H13 119.7 . . ?
C12 C13 C1 120.6(4) . . ?
C12 C13 H13 119.7 . . ?
C15 C14 P1 121.2(3) . . ?
C19 C14 P1 119.7(3) . . ?
C19 C14 C15 119.1(4) . . ?
C14 C15 H15 119.9 . . ?
C16 C15 C14 120.2(4) . . ?
C16 C15 H15 119.9 . . ?
C15 C16 H16 120.0 . . ?
C17 C16 C15 120.1(4) . . ?
C17 C16 H16 120.0 . . ?
C16 C17 H17 120.0 . . ?
C16 C17 C18 120.1(4) . . ?
C18 C17 H17 120.0 . . ?
C17 C18 H18 120.2 . . ?
C19 C18 C17 119.6(4) . . ?
C19 C18 H18 120.2 . . ?
C14 C19 H19 119.5 . . ?
C18 C19 C14 120.9(4) . . ?
C18 C19 H19 119.5 . . ?
C21 C20 P1 120.5(3) . . ?
C21 C20 C25 120.0(4) . . ?
C25 C20 P1 119.5(3) . . ?
C20 C21 H21 119.9 . . ?
C22 C21 C20 120.3(4) . . ?
C22 C21 H21 119.9 . . ?
C21 C22 H22 120.3 . . ?
C23 C22 C21 119.4(5) . . ?
C23 C22 H22 120.3 . . ?
C22 C23 H23 119.6 . . ?
C22 C23 C24 120.8(5) . . ?
C24 C23 H23 119.6 . . ?
C23 C24 H24 120.0 . . ?
C25 C24 C23 120.1(5) . . ?
C25 C24 H24 120.0 . . ?
C20 C25 H25 120.3 . . ?
C24 C25 C20 119.4(5) . . ?
C24 C25 H25 120.3 . . ?
N3 C26 C27 113.3(3) . . ?
N3 C26 C33 119.5(4) . . ?
C33 C26 C27 127.1(4) . . ?
C28 C27 C26 115.5(4) . . ?
C32 C27 C26 125.8(4) . . ?
C32 C27 C28 118.6(4) . . ?
C27 C28 Pt1 113.9(3) . . ?
C29 C28 Pt1 128.0(3) . . ?
C29 C28 C27 118.1(4) . . ?
C28 C29 H29 120.1 . . ?
C30 C29 C28 119.7(4) . . ?
C30 C29 H29 120.1 . . ?
F1 C30 C29 118.2(4) . . ?
F1 C30 C31 117.6(4) . . ?
C31 C30 C29 124.2(4) . . ?
C30 C31 H31 122.2 . . ?
C32 C31 C30 115.6(4) . . ?
C32 C31 H31 122.2 . . ?
F2 C32 C27 119.6(4) . . ?
F2 C32 C31 116.7(4) . . ?
C31 C32 C27 123.7(4) . . ?
C26 C33 H33 119.9 . . ?
C34 C33 C26 120.3(4) . . ?
C34 C33 H33 119.9 . . ?
C33 C34 H34 120.1 . . ?
C33 C34 C35 119.7(4) . . ?
C35 C34 H34 120.1 . . ?
C34 C35 H35 120.8 . . ?
C36 C35 C34 118.3(4) . . ?
C36 C35 H35 120.8 . . ?
N3 C36 C35 123.1(4) . . ?
N3 C36 H36 118.5 . . ?
C35 C36 H36 118.5 . . ?
N4 Pt2 S2 94.33(10) . . ?
N6 Pt2 S2 173.02(10) . . ?
N6 Pt2 N4 92.56(13) . . ?
C64 Pt2 S2 92.02(12) . . ?
C64 Pt2 N4 172.37(15) . . ?
C64 Pt2 N6 81.19(15) . . ?
P2 S2 Pt2 104.65(5) . . ?
C37 P2 S2 112.56(14) . . ?
C50 P2 S2 106.53(14) . . ?
C50 P2 C37 106.55(19) . . ?
C50 P2 C56 107.23(19) . . ?
C56 P2 S2 113.89(14) . . ?
C56 P2 C37 109.62(19) . . ?
C39 N4 Pt2 131.7(3) . . ?
C39 N4 C40 103.4(3) . . ?
C40 N4 Pt2 121.7(3) . . ?
C39 N5 C41 103.8(4) . . ?
C62 N6 Pt2 116.3(3) . . ?
C72 N6 Pt2 124.5(3) . . ?
C72 N6 C62 119.1(3) . . ?
C38 C37 P2 121.9(3) . . ?
C49 C37 P2 118.2(3) . . ?
C49 C37 C38 119.9(4) . . ?
C37 C38 C39 121.7(4) . . ?
C46 C38 C37 118.9(4) . . ?
C46 C38 C39 119.2(4) . . ?
N4 C39 C38 122.3(4) . . ?
N5 C39 N4 115.9(4) . . ?
N5 C39 C38 121.4(4) . . ?
N4 C40 C41 107.5(4) . . ?
N4 C40 C45 131.5(4) . . ?
C45 C40 C41 121.0(4) . . ?
N5 C41 C40 109.4(4) . . ?
N5 C41 C42 130.2(4) . . ?
C42 C41 C40 120.4(4) . . ?
C41 C42 H42 120.9 . . ?
C43 C42 C41 118.2(4) . . ?
C43 C42 H42 120.9 . . ?
C42 C43 H43 119.2 . . ?
C42 C43 C44 121.6(4) . . ?
C44 C43 H43 119.2 . . ?
C43 C44 H44 119.4 . . ?
C45 C44 C43 121.2(5) . . ?
C45 C44 H44 119.4 . . ?
C40 C45 H45 121.2 . . ?
C44 C45 C40 117.7(4) . . ?
C44 C45 H45 121.2 . . ?
C38 C46 H46 119.8 . . ?
C47 C46 C38 120.3(4) . . ?
C47 C46 H46 119.8 . . ?
C46 C47 H47 119.5 . . ?
C48 C47 C46 120.9(4) . . ?
C48 C47 H47 119.5 . . ?
C47 C48 H48 120.4 . . ?
C47 C48 C49 119.2(5) . . ?
C49 C48 H48 120.4 . . ?
C37 C49 C48 120.6(4) . . ?
C37 C49 H49 119.7 . . ?
C48 C49 H49 119.7 . . ?
C51 C50 P2 120.3(3) . . ?
C51 C50 C55 120.0(4) . . ?
C55 C50 P2 119.7(3) . . ?
C50 C51 H51 120.2 . . ?
C50 C51 C52 119.6(4) . . ?
C52 C51 H51 120.2 . . ?
C51 C52 H52 119.6 . . ?
C53 C52 C51 120.7(4) . . ?
C53 C52 H52 119.6 . . ?
C52 C53 H53 120.1 . . ?
C52 C53 C54 119.8(4) . . ?
C54 C53 H53 120.1 . . ?
C53 C54 H54 119.7 . . ?
C53 C54 C55 120.6(4) . . ?
C55 C54 H54 119.7 . . ?
C50 C55 H55 120.4 . . ?
C54 C55 C50 119.3(4) . . ?
C54 C55 H55 120.4 . . ?
C57 C56 P2 118.8(3) . . ?
C57 C56 C61 120.2(4) . . ?
C61 C56 P2 121.0(3) . . ?
C56 C57 H57 120.4 . . ?
C56 C57 C58 119.2(4) . . ?
C58 C57 H57 120.4 . . ?
C57 C58 H58 119.7 . . ?
C59 C58 C57 120.6(4) . . ?
C59 C58 H58 119.7 . . ?
C58 C59 H59 120.1 . . ?
C60 C59 C58 119.8(4) . . ?
C60 C59 H59 120.1 . . ?
C59 C60 H60 119.9 . . ?
C61 C60 C59 120.1(4) . . ?
C61 C60 H60 119.9 . . ?
C56 C61 H61 120.0 . . ?
C60 C61 C56 120.0(4) . . ?
C60 C61 H61 120.0 . . ?
N6 C62 C63 112.9(3) . . ?
N6 C62 C69 120.2(4) . . ?
C69 C62 C63 126.9(4) . . ?
C64 C63 C62 115.8(3) . . ?
C68 C63 C62 124.9(4) . . ?
C68 C63 C64 119.3(4) . . ?
C63 C64 Pt2 113.5(3) . . ?
C65 C64 Pt2 128.7(3) . . ?
C65 C64 C63 117.7(4) . . ?
C64 C65 H65 120.3 . . ?
C66 C65 C64 119.4(4) . . ?
C66 C65 H65 120.3 . . ?
F3 C66 C65 117.7(4) . . ?
F3 C66 C67 117.1(4) . . ?
C65 C66 C67 125.2(4) . . ?
C66 C67 H67 122.7 . . ?
C66 C67 C68 114.5(4) . . ?
C68 C67 H67 122.7 . . ?
F4 C68 C63 120.3(4) . . ?
F4 C68 C67 115.8(3) . . ?
C67 C68 C63 123.9(4) . . ?
C62 C69 H69 119.9 . . ?
C70 C69 C62 120.2(4) . . ?
C70 C69 H69 119.9 . . ?
C69 C70 H70 120.2 . . ?
C69 C70 C71 119.5(4) . . ?
C71 C70 H70 120.2 . . ?
C70 C71 H71 120.8 . . ?
C72 C71 C70 118.4(4) . . ?
C72 C71 H71 120.8 . . ?
N6 C72 C71 122.5(4) . . ?
N6 C72 H72 118.7 . . ?
C71 C72 H72 118.7 . . ?
Cl3 C73 H73A 108.5 . . ?
Cl3 C73 H73B 108.5 . . ?
Cl4 C73 Cl3 115.3(5) . . ?
Cl4 C73 H73A 108.5 . . ?
Cl4 C73 H73B 108.5 . . ?
H73A C73 H73B 107.5 . . ?

loop_
_geom_bond_atom_site_label_1
_geom_bond_atom_site_label_2
_geom_bond_distance
_geom_bond_site_symmetry_2
_geom_bond_publ_flag
Pt1 S1 2.2760(11) . ?
Pt1 N1 2.096(3) . ?
Pt1 N3 2.035(3) . ?
Pt1 C28 1.997(4) . ?
S1 P1 2.0249(14) . ?
P1 C1 1.809(4) . ?
P1 C14 1.811(4) . ?
P1 C20 1.798(4) . ?
F1 C30 1.358(5) . ?
F2 C32 1.366(5) . ?
N1 C3 1.363(5) . ?
N1 C4 1.379(5) . ?
N2 C3 1.334(5) . ?
N2 C5 1.383(5) . ?
N3 C26 1.376(5) . ?
N3 C36 1.339(5) . ?
C1 C2 1.415(5) . ?
C1 C13 1.405(6) . ?
C2 C3 1.473(6) . ?
C2 C10 1.395(5) . ?
C4 C5 1.413(5) . ?
C4 C9 1.393(6) . ?
C5 C6 1.394(6) . ?
C6 H6 0.9500 . ?
C6 C7 1.391(6) . ?
C7 H7 0.9500 . ?
C7 C8 1.395(7) . ?
C8 H8 0.9500 . ?
C8 C9 1.388(6) . ?
C9 H9 0.9500 . ?
C10 H10 0.9500 . ?
C10 C11 1.378(6) . ?
C11 H11 0.9500 . ?
C11 C12 1.392(6) . ?
C12 H12 0.9500 . ?
C12 C13 1.386(6) . ?
C13 H13 0.9500 . ?
C14 C15 1.395(6) . ?
C14 C19 1.388(6) . ?
C15 H15 0.9500 . ?
C15 C16 1.387(6) . ?
C16 H16 0.9500 . ?
C16 C17 1.386(6) . ?
C17 H17 0.9500 . ?
C17 C18 1.389(6) . ?
C18 H18 0.9500 . ?
C18 C19 1.383(6) . ?
C19 H19 0.9500 . ?
C20 C21 1.392(6) . ?
C20 C25 1.398(6) . ?
C21 H21 0.9500 . ?
C21 C22 1.390(6) . ?
C22 H22 0.9500 . ?
C22 C23 1.380(7) . ?
C23 H23 0.9500 . ?
C23 C24 1.392(8) . ?
C24 H24 0.9500 . ?
C24 C25 1.385(7) . ?
C25 H25 0.9500 . ?
C26 C27 1.458(6) . ?
C26 C33 1.397(6) . ?
C27 C28 1.425(6) . ?
C27 C32 1.397(6) . ?
C28 C29 1.392(6) . ?
C29 H29 0.9500 . ?
C29 C30 1.380(6) . ?
C30 C31 1.377(6) . ?
C31 H31 0.9500 . ?
C31 C32 1.377(6) . ?
C33 H33 0.9500 . ?
C33 C34 1.372(6) . ?
C34 H34 0.9500 . ?
C34 C35 1.380(7) . ?
C35 H35 0.9500 . ?
C35 C36 1.379(6) . ?
C36 H36 0.9500 . ?
Pt2 S2 2.2814(11) . ?
Pt2 N4 2.102(3) . ?
Pt2 N6 2.030(3) . ?
Pt2 C64 2.003(4) . ?
S2 P2 2.0188(14) . ?
P2 C37 1.816(4) . ?
P2 C50 1.806(4) . ?
P2 C56 1.807(4) . ?
F3 C66 1.372(5) . ?
F4 C68 1.362(5) . ?
N4 C39 1.368(5) . ?
N4 C40 1.386(5) . ?
N5 C39 1.330(5) . ?
N5 C41 1.373(6) . ?
N6 C62 1.368(5) . ?
N6 C72 1.352(5) . ?
C37 C38 1.410(6) . ?
C37 C49 1.387(6) . ?
C38 C39 1.466(6) . ?
C38 C46 1.403(6) . ?
C40 C41 1.413(6) . ?
C40 C45 1.398(6) . ?
C41 C42 1.405(6) . ?
C42 H42 0.9500 . ?
C42 C43 1.368(7) . ?
C43 H43 0.9500 . ?
C43 C44 1.408(7) . ?
C44 H44 0.9500 . ?
C44 C45 1.385(7) . ?
C45 H45 0.9500 . ?
C46 H46 0.9500 . ?
C46 C47 1.386(7) . ?
C47 H47 0.9500 . ?
C47 C48 1.382(7) . ?
C48 H48 0.9500 . ?
C48 C49 1.405(7) . ?
C49 H49 0.9500 . ?
C50 C51 1.385(6) . ?
C50 C55 1.395(6) . ?
C51 H51 0.9500 . ?
C51 C52 1.391(6) . ?
C52 H52 0.9500 . ?
C52 C53 1.371(6) . ?
C53 H53 0.9500 . ?
C53 C54 1.382(7) . ?
C54 H54 0.9500 . ?
C54 C55 1.388(6) . ?
C55 H55 0.9500 . ?
C56 C57 1.391(6) . ?
C56 C61 1.395(6) . ?
C57 H57 0.9500 . ?
C57 C58 1.393(7) . ?
C58 H58 0.9500 . ?
C58 C59 1.388(7) . ?
C59 H59 0.9500 . ?
C59 C60 1.388(7) . ?
C60 H60 0.9500 . ?
C60 C61 1.383(6) . ?
C61 H61 0.9500 . ?
C62 C63 1.473(5) . ?
C62 C69 1.388(5) . ?
C63 C64 1.416(5) . ?
C63 C68 1.387(5) . ?
C64 C65 1.398(6) . ?
C65 H65 0.9500 . ?
C65 C66 1.373(6) . ?
C66 C67 1.378(6) . ?
C67 H67 0.9500 . ?
C67 C68 1.383(6) . ?
C69 H69 0.9500 . ?
C69 C70 1.377(6) . ?
C70 H70 0.9500 . ?
C70 C71 1.386(6) . ?
C71 H71 0.9500 . ?
C71 C72 1.381(6) . ?
C72 H72 0.9500 . ?
Cl3 C73 1.752(9) . ?
Cl4 C73 1.684(10) . ?
C73 H73A 0.9900 . ?
C73 H73B 0.9900 . ?

loop_
_geom_torsion_atom_site_label_1
_geom_torsion_atom_site_label_2
_geom_torsion_atom_site_label_3
_geom_torsion_atom_site_label_4
_geom_torsion
_geom_torsion_site_symmetry_1
_geom_torsion_site_symmetry_2
_geom_torsion_site_symmetry_3
_geom_torsion_site_symmetry_4
_geom_torsion_publ_flag
Pt1 N1 C3 N2 -153.5(3) . . . . ?
Pt1 N1 C3 C2 36.8(5) . . . . ?
Pt1 N1 C4 C5 156.7(3) . . . . ?
Pt1 N1 C4 C9 -26.6(6) . . . . ?
Pt1 N3 C26 C27 4.4(4) . . . . ?
Pt1 N3 C26 C33 -178.8(3) . . . . ?
Pt1 N3 C36 C35 -179.1(3) . . . . ?
Pt1 C28 C29 C30 -177.7(3) . . . . ?
S1 P1 C1 C2 -77.9(3) . . . . ?
S1 P1 C1 C13 105.4(3) . . . . ?
S1 P1 C14 C15 -25.0(4) . . . . ?
S1 P1 C14 C19 155.1(3) . . . . ?
S1 P1 C20 C21 159.6(3) . . . . ?
S1 P1 C20 C25 -21.0(4) . . . . ?
P1 C1 C2 C3 -3.0(5) . . . . ?
P1 C1 C2 C10 -176.8(3) . . . . ?
P1 C1 C13 C12 178.4(3) . . . . ?
P1 C14 C15 C16 179.7(3) . . . . ?
P1 C14 C19 C18 179.1(4) . . . . ?
P1 C20 C21 C22 178.1(3) . . . . ?
P1 C20 C25 C24 -179.3(4) . . . . ?
F1 C30 C31 C32 178.3(4) . . . . ?
N1 C4 C5 N2 1.6(4) . . . . ?
N1 C4 C5 C6 179.1(4) . . . . ?
N1 C4 C9 C8 -175.9(4) . . . . ?
N2 C5 C6 C7 174.6(4) . . . . ?
N3 C26 C27 C28 1.2(5) . . . . ?
N3 C26 C27 C32 178.2(4) . . . . ?
N3 C26 C33 C34 -2.9(7) . . . . ?
C1 P1 C14 C15 97.9(4) . . . . ?
C1 P1 C14 C19 -82.0(4) . . . . ?
C1 P1 C20 C21 30.7(4) . . . . ?
C1 P1 C20 C25 -149.8(3) . . . . ?
C1 C2 C3 N1 41.9(6) . . . . ?
C1 C2 C3 N2 -127.4(4) . . . . ?
C1 C2 C10 C11 -1.4(6) . . . . ?
C2 C1 C13 C12 1.5(6) . . . . ?
C2 C10 C11 C12 1.5(6) . . . . ?
C3 N1 C4 C5 -3.0(4) . . . . ?
C3 N1 C4 C9 173.7(4) . . . . ?
C3 N2 C5 C4 0.6(4) . . . . ?
C3 N2 C5 C6 -176.7(4) . . . . ?
C3 C2 C10 C11 -175.3(4) . . . . ?
C4 N1 C3 N2 3.7(5) . . . . ?
C4 N1 C3 C2 -165.9(4) . . . . ?
C4 C5 C6 C7 -2.4(6) . . . . ?
C5 N2 C3 N1 -2.8(5) . . . . ?
C5 N2 C3 C2 167.2(3) . . . . ?
C5 C4 C9 C8 0.5(6) . . . . ?
C5 C6 C7 C8 0.3(7) . . . . ?
C6 C7 C8 C9 2.3(7) . . . . ?
C7 C8 C9 C4 -2.6(6) . . . . ?
C9 C4 C5 N2 -175.5(4) . . . . ?
C9 C4 C5 C6 2.0(6) . . . . ?
C10 C2 C3 N1 -144.4(4) . . . . ?
C10 C2 C3 N2 46.3(5) . . . . ?
C10 C11 C12 C13 -0.1(7) . . . . ?
C11 C12 C13 C1 -1.5(6) . . . . ?
C13 C1 C2 C3 173.7(4) . . . . ?
C13 C1 C2 C10 -0.1(6) . . . . ?
C14 P1 C1 C2 165.3(3) . . . . ?
C14 P1 C1 C13 -11.5(4) . . . . ?
C14 P1 C20 C21 -84.7(4) . . . . ?
C14 P1 C20 C25 94.7(4) . . . . ?
C14 C15 C16 C17 0.8(7) . . . . ?
C15 C14 C19 C18 -0.9(7) . . . . ?
C15 C16 C17 C18 0.1(7) . . . . ?
C16 C17 C18 C19 -1.3(7) . . . . ?
C17 C18 C19 C14 1.7(7) . . . . ?
C19 C14 C15 C16 -0.4(6) . . . . ?
C20 P1 C1 C2 51.2(4) . . . . ?
C20 P1 C1 C13 -125.5(3) . . . . ?
C20 P1 C14 C15 -147.2(3) . . . . ?
C20 P1 C14 C19 32.9(4) . . . . ?
C20 C21 C22 C23 1.8(6) . . . . ?
C21 C20 C25 C24 0.2(6) . . . . ?
C21 C22 C23 C24 -1.1(7) . . . . ?
C22 C23 C24 C25 -0.1(7) . . . . ?
C23 C24 C25 C20 0.5(7) . . . . ?
C25 C20 C21 C22 -1.4(6) . . . . ?
C26 N3 C36 C35 -1.0(6) . . . . ?
C26 C27 C28 Pt1 -6.2(5) . . . . ?
C26 C27 C28 C29 174.9(4) . . . . ?
C26 C27 C32 F2 5.6(6) . . . . ?
C26 C27 C32 C31 -175.1(4) . . . . ?
C26 C33 C34 C35 1.0(7) . . . . ?
C27 C26 C33 C34 173.3(4) . . . . ?
C27 C28 C29 C30 1.0(6) . . . . ?
C28 C27 C32 F2 -177.4(4) . . . . ?
C28 C27 C32 C31 1.8(6) . . . . ?
C28 C29 C30 F1 -178.8(4) . . . . ?
C28 C29 C30 C31 1.1(7) . . . . ?
C29 C30 C31 C32 -1.6(7) . . . . ?
C30 C31 C32 F2 179.4(4) . . . . ?
C30 C31 C32 C27 0.1(6) . . . . ?
C32 C27 C28 Pt1 176.5(3) . . . . ?
C32 C27 C28 C29 -2.3(6) . . . . ?
C33 C26 C27 C28 -175.3(4) . . . . ?
C33 C26 C27 C32 1.8(7) . . . . ?
C33 C34 C35 C36 0.9(7) . . . . ?
C34 C35 C36 N3 -0.9(7) . . . . ?
C36 N3 C26 C27 -173.9(4) . . . . ?
C36 N3 C26 C33 2.9(6) . . . . ?
Pt2 N4 C39 N5 -157.6(3) . . . . ?
Pt2 N4 C39 C38 30.1(6) . . . . ?
Pt2 N4 C40 C41 160.3(3) . . . . ?
Pt2 N4 C40 C45 -18.5(6) . . . . ?
Pt2 N6 C62 C63 -2.2(4) . . . . ?
Pt2 N6 C62 C69 175.5(3) . . . . ?
Pt2 N6 C72 C71 -177.0(3) . . . . ?
Pt2 C64 C65 C66 -173.5(3) . . . . ?
S2 P2 C37 C38 -81.7(4) . . . . ?
S2 P2 C37 C49 97.1(3) . . . . ?
S2 P2 C50 C51 -24.3(4) . . . . ?
S2 P2 C50 C55 158.3(3) . . . . ?
S2 P2 C56 C57 -22.3(4) . . . . ?
S2 P2 C56 C61 157.4(3) . . . . ?
P2 C37 C38 C39 -2.7(6) . . . . ?
P2 C37 C38 C46 -178.0(3) . . . . ?
P2 C37 C49 C48 -179.5(4) . . . . ?
P2 C50 C51 C52 -177.0(4) . . . . ?
P2 C50 C55 C54 176.7(4) . . . . ?
P2 C56 C57 C58 179.2(3) . . . . ?
P2 C56 C61 C60 -179.0(3) . . . . ?
F3 C66 C67 C68 -180.0(4) . . . . ?
N4 C40 C41 N5 1.3(5) . . . . ?
N4 C40 C41 C42 -179.2(4) . . . . ?
N4 C40 C45 C44 179.4(4) . . . . ?
N5 C41 C42 C43 179.4(4) . . . . ?
N6 C62 C63 C64 5.7(5) . . . . ?
N6 C62 C63 C68 -174.4(4) . . . . ?
N6 C62 C69 C70 1.4(6) . . . . ?
C37 P2 C50 C51 96.1(4) . . . . ?
C37 P2 C50 C55 -81.4(4) . . . . ?
C37 P2 C56 C57 -149.4(3) . . . . ?
C37 P2 C56 C61 30.3(4) . . . . ?
C37 C38 C39 N4 45.5(6) . . . . ?
C37 C38 C39 N5 -126.4(4) . . . . ?
C37 C38 C46 C47 -3.6(6) . . . . ?
C38 C37 C49 C48 -0.7(7) . . . . ?
C38 C46 C47 C48 1.2(7) . . . . ?
C39 N4 C40 C41 -1.8(4) . . . . ?
C39 N4 C40 C45 179.4(4) . . . . ?
C39 N5 C41 C40 -0.2(4) . . . . ?
C39 N5 C41 C42 -179.6(4) . . . . ?
C39 C38 C46 C47 -179.0(4) . . . . ?
C40 N4 C39 N5 1.8(5) . . . . ?
C40 N4 C39 C38 -170.5(4) . . . . ?
C40 C41 C42 C43 0.1(6) . . . . ?
C41 N5 C39 N4 -1.0(5) . . . . ?
C41 N5 C39 C38 171.3(4) . . . . ?
C41 C40 C45 C44 0.8(6) . . . . ?
C41 C42 C43 C44 -0.5(7) . . . . ?
C42 C43 C44 C45 1.0(8) . . . . ?
C43 C44 C45 C40 -1.2(7) . . . . ?
C45 C40 C41 N5 -179.7(4) . . . . ?
C45 C40 C41 C42 -0.3(6) . . . . ?
C46 C38 C39 N4 -139.3(4) . . . . ?
C46 C38 C39 N5 48.9(6) . . . . ?
C46 C47 C48 C49 1.4(8) . . . . ?
C47 C48 C49 C37 -1.6(8) . . . . ?
C49 C37 C38 C39 178.6(4) . . . . ?
C49 C37 C38 C46 3.3(6) . . . . ?
C50 P2 C37 C38 161.9(3) . . . . ?
C50 P2 C37 C49 -19.4(4) . . . . ?
C50 P2 C56 C57 95.3(4) . . . . ?
C50 P2 C56 C61 -85.0(4) . . . . ?
C50 C51 C52 C53 -0.4(8) . . . . ?
C51 C50 C55 C54 -0.8(7) . . . . ?
C51 C52 C53 C54 0.5(8) . . . . ?
C52 C53 C54 C55 -0.8(8) . . . . ?
C53 C54 C55 C50 1.0(7) . . . . ?
C55 C50 C51 C52 0.5(7) . . . . ?
C56 P2 C37 C38 46.2(4) . . . . ?
C56 P2 C37 C49 -135.1(3) . . . . ?
C56 P2 C50 C51 -146.6(4) . . . . ?
C56 P2 C50 C55 36.0(4) . . . . ?
C56 C57 C58 C59 -0.2(7) . . . . ?
C57 C56 C61 C60 0.6(6) . . . . ?
C57 C58 C59 C60 0.7(7) . . . . ?
C58 C59 C60 C61 -0.5(6) . . . . ?
C59 C60 C61 C56 -0.1(6) . . . . ?
C61 C56 C57 C58 -0.5(6) . . . . ?
C62 N6 C72 C71 -1.3(6) . . . . ?
C62 C63 C64 Pt2 -6.5(5) . . . . ?
C62 C63 C64 C65 177.2(4) . . . . ?
C62 C63 C68 F4 3.0(6) . . . . ?
C62 C63 C68 C67 -177.9(4) . . . . ?
C62 C69 C70 C71 -0.5(6) . . . . ?
C63 C62 C69 C70 178.7(4) . . . . ?
C63 C64 C65 C66 2.1(6) . . . . ?
C64 C63 C68 F4 -177.1(4) . . . . ?
C64 C63 C68 C67 2.0(7) . . . . ?
C64 C65 C66 F3 179.2(4) . . . . ?
C64 C65 C66 C67 -0.7(7) . . . . ?
C65 C66 C67 C68 -0.2(7) . . . . ?
C66 C67 C68 F4 178.6(4) . . . . ?
C66 C67 C68 C63 -0.6(7) . . . . ?
C68 C63 C64 Pt2 173.6(3) . . . . ?
C68 C63 C64 C65 -2.7(6) . . . . ?
C69 C62 C63 C64 -171.8(4) . . . . ?
C69 C62 C63 C68 8.1(7) . . . . ?
C69 C70 C71 C72 -1.2(6) . . . . ?
C70 C71 C72 N6 2.2(7) . . . . ?
C72 N6 C62 C63 -178.2(4) . . . . ?
C72 N6 C62 C69 -0.5(6) . . . . ?

loop_
_smtbx_masks_void_nr
_smtbx_masks_void_average_x
_smtbx_masks_void_average_y
_smtbx_masks_void_average_z
_smtbx_masks_void_volume
_smtbx_masks_void_count_electrons
_smtbx_masks_void_content
1 0.000 0.000 0.000 156.3 66.9 '2 CH2Cl2'
2 0.409 0.389 0.630 9.0 2.2 ?
3 0.591 0.611 0.370 9.0 1.9 ?
